data_7134002
loop_
_publ_author_name
'Liu, Yi-Fu'
'Gil-Ram\'irez, Guzm\'an'
'Nakamura, Takashi'

_publ_section_title
;
 Synthesis of Macrocyclic Salen Rare-Earth Complexes and Their Framework
 Conversion Regulated by Coordination Sphere Engineering
;
_journal_name_full 'Chemical Communications'
_journal_paper_doi 10.1039/D4CC03851G
_journal_year 2024
_chemical_absolute_configuration rmad
_chemical_formula_moiety '(C144 H176 N16 O24 Lu4 4+), (C F3 S O3 -)4'
_chemical_formula_sum 'C148 H176 F12 Lu4 N16 O36 S4'
_chemical_formula_weight 3811.16
_space_group_crystal_system orthorhombic
_space_group_IT_number 23
_space_group_name_Hall 'I 2 2'
_space_group_name_H-M_alt 'I 2 2 2'
_atom_sites_solution_hydrogens geom
_audit_creation_method SHELXL-2018/3
_audit_update_record
;
2024-10-18 deposited with the CCDC.	2024-11-22 downloaded from the CCDC.
;
_cell_angle_alpha 90
_cell_angle_beta 90
_cell_angle_gamma 90
_cell_formula_units_Z 2
_cell_length_a 10.4748(6)
_cell_length_b 31.6860(15)
_cell_length_c 32.6723(16)
_cell_measurement_reflns_used 9973
_cell_measurement_temperature 100(2)
_cell_measurement_theta_max 18.302
_cell_measurement_theta_min 2.398
_cell_volume 10844.1(10)
_computing_cell_refinement 'APEX3 (Bruker Nano, 2019)'
_computing_data_collection 'APEX2 (Bruker AXS, 2006)'
_computing_data_reduction 'APEX3 (Bruker Nano, 2019)'
_computing_publication_material 'Yadokari-XG (Wakita, Nemoto et al., 2009)'
_computing_structure_refinement 'SHELXL-2018/3 (Sheldrick, 2018)'
_computing_structure_solution 'SHELXT 2018/2 (Sheldrick, 2018)'
_diffrn_ambient_temperature 100(2)
_diffrn_detector_area_resol_mean 8.333
_diffrn_measured_fraction_theta_full 0.999
_diffrn_measured_fraction_theta_max 0.999
_diffrn_measurement_device_type 'Bruker D8 goniometer'
_diffrn_measurement_method '\f and \w scans'
_diffrn_radiation_monochromator 'multilayered confocal mirror'
_diffrn_radiation_source 'rotating anode X-ray tube'
_diffrn_radiation_type MoK\a
_diffrn_radiation_wavelength 0.71073
_diffrn_reflns_av_R_equivalents 0.1490
_diffrn_reflns_av_unetI/netI 0.0643
_diffrn_reflns_Laue_measured_fraction_full 0.999
_diffrn_reflns_Laue_measured_fraction_max 0.999
_diffrn_reflns_limit_h_max 13
_diffrn_reflns_limit_h_min -13
_diffrn_reflns_limit_k_max 39
_diffrn_reflns_limit_k_min -39
_diffrn_reflns_limit_l_max 40
_diffrn_reflns_limit_l_min -40
_diffrn_reflns_number 138748
_diffrn_reflns_point_group_measured_fraction_full 0.999
_diffrn_reflns_point_group_measured_fraction_max 1.000
_diffrn_reflns_theta_full 25.242
_diffrn_reflns_theta_max 26.374
_diffrn_reflns_theta_min 1.791
_exptl_absorpt_coefficient_mu 1.911
_exptl_absorpt_correction_T_max 0.7461
_exptl_absorpt_correction_T_min 0.6485
_exptl_absorpt_correction_type multi-scan
_exptl_absorpt_process_details
;    
 SADABS-2016/2 - Bruker AXS area detector scaling and absorption correction 
;
_exptl_crystal_colour yellow
_exptl_crystal_density_diffrn 1.167
_exptl_crystal_description 'triangle plate'
_exptl_crystal_F_000 3840
_exptl_crystal_size_max 0.350
_exptl_crystal_size_mid 0.150
_exptl_crystal_size_min 0.030
_platon_squeeze_details
;
TITL n608c_a          I 2 2 2      R = 0.09
CELL   10.4748   31.6860   32.6723     90.00     90.00     90.00
SPGR I222
# Solvent Accessible Volume =      2914
# Electrons Found in S.A.V. =       899
# Note: Atoms in Void are Labelled as Cxxx and Qxxx for all Others
C101 0.657 0.492 0.017 !       3.28 eA-3
C102 0.501 0.476 0.000 !       2.94 eA-3
C103 0.371 0.383 0.491 !       2.69 eA-3
C104 0.406 0.494 0.009 !       2.63 eA-3
C105 0.081 0.978 0.468 !       2.56 eA-3
C106 0.712 0.404 0.453 !       2.29 eA-3
C107 0.166 0.977 0.492 !       2.25 eA-3
C108 0.100 0.065 0.100 !       2.21 eA-3
C109 0.128 0.501-0.001 !       2.16 eA-3
Q110 0.292 0.596 0.275 !       2.10 eA-3
C111 0.163 0.084 0.100 !       2.10 eA-3
Q112 0.191 0.360 0.367 !       2.06 eA-3
C113 0.306 0.461 0.035 !       2.02 eA-3
C114 0.551 0.514 0.383 !       2.02 eA-3
C115 0.254 0.501-0.001 !       1.93 eA-3
C116 1.003 0.501-0.002 !       1.89 eA-3
C117 0.496 0.498 0.046 !       1.88 eA-3
C118 1.000 0.475 0.001 !       1.86 eA-3
Q119 0.374 0.794 0.023 !       1.82 eA-3
C120 0.055 0.532 0.407 !       1.80 eA-3
C121 0.325 0.555 0.406 !       1.76 eA-3
Q122 0.202 0.572 0.382 !       1.76 eA-3
C123 0.028 0.484 0.062 !       1.71 eA-3
C124 0.461 0.461 0.478 !       1.70 eA-3
C125 0.156 0.563 0.427 !       1.70 eA-3
C126 0.434 0.373 0.493 !       1.69 eA-3
Q127 0.188 0.907 0.495 !       1.69 eA-3
C128 0.778 0.459 0.460 !       1.67 eA-3
Q129 0.387 0.351 0.367 !       1.67 eA-3
Q130 0.105 0.586 0.383 !       1.67 eA-3
C131 0.237 0.988 0.461 !       1.65 eA-3
Q132 0.522 0.937 0.468 !       1.63 eA-3
C133 0.942 0.481 0.000 !       1.63 eA-3
C134 0.729 0.876 0.071 !       1.62 eA-3
C135 0.594 0.964 0.491 !       1.62 eA-3
Q136 0.427 0.960 0.459 !       1.62 eA-3
C137 0.020 0.470 0.025 !       1.60 eA-3
C138 0.907 0.978 0.453 !       1.58 eA-3
C139 0.508 0.993 0.001 !       1.57 eA-3
C140 0.232 0.570 0.415 !       1.57 eA-3
C141 0.796 0.400 0.429 !       1.56 eA-3
C142 0.378 0.985 0.469 !       1.55 eA-3
C143 0.751 0.399 0.408 !       1.54 eA-3
C144 0.798 0.899 0.000 !       1.54 eA-3
C145 0.857 0.462 0.001 !       1.53 eA-3
C146 0.529 0.477 0.374 !       1.52 eA-3
C147 0.745 0.507 0.400 !       1.51 eA-3
C148 0.899 0.882 0.054 !       1.50 eA-3
C149 0.503 1.001 0.468 !       1.50 eA-3
Q150 0.212 0.221 0.079 !       1.49 eA-3
C151 0.895 0.866 0.040 !       1.48 eA-3
C152 0.715 0.497 0.606 !       1.47 eA-3
Q153 0.578 0.888 0.048 !       1.47 eA-3
C154 0.892 0.522 0.328 !       1.47 eA-3
C155 0.872 0.387 0.397 !       1.45 eA-3
C156 0.932 0.485 0.063 !       1.43 eA-3
C157 0.151 0.532 0.406 !       1.42 eA-3
C158 0.410 0.056 0.079 !       1.40 eA-3
C159 0.435 0.997 0.007 !       1.39 eA-3
C160 0.363 0.033 0.055 !       1.39 eA-3
C161 0.806 0.516 0.381 !       1.38 eA-3
C162 0.647 0.506 0.397 !       1.38 eA-3
C163 0.465 0.467 0.065 !       1.36 eA-3
C164 0.183 0.492 0.071 !       1.36 eA-3
Q165 0.427 0.798 0.025 !       1.36 eA-3
Q166 0.659 0.311 0.422 !       1.36 eA-3
C167 0.659 0.867 0.023 !       1.36 eA-3
C168 0.883 0.460 0.037 !       1.34 eA-3
C169 0.911 0.471 0.025 !       1.34 eA-3
C170 0.186 0.992 0.007 !       1.34 eA-3
Q171 0.625 0.012 0.186 !       1.33 eA-3
Q172 0.616 0.876 0.072 !       1.32 eA-3
C173 0.404 0.448 0.041 !       1.32 eA-3
Q174 0.089 0.318 0.490 !       1.31 eA-3
C175 0.943 0.480 0.484 !       1.31 eA-3
C176 0.637 0.015 0.101 !       1.30 eA-3
C177 0.257 0.857 0.002 !       1.29 eA-3
Q178 0.289 0.960 0.453 !       1.27 eA-3
Q179 0.769 0.336 0.470 !       1.25 eA-3
C180 0.818 0.990 0.452 !       1.25 eA-3
Q181 0.286 0.875 0.116 !       1.25 eA-3
Q182 0.409 0.447 0.078 !       1.23 eA-3
C183 0.547 0.962 0.452 !       1.23 eA-3
Q184 0.876 0.038 0.115 !       1.22 eA-3
C185 0.053 0.985 0.422 !       1.22 eA-3
Q186 0.340 0.834 0.000 !       1.22 eA-3
C187 0.008 0.359 0.493 !       1.22 eA-3
C188 0.140 0.368 0.491 !       1.20 eA-3
Q189 0.748 0.339 0.414 !       1.20 eA-3
Q190 0.214 0.468 0.070 !       1.20 eA-3
Q191 0.901 0.506 0.112 !       1.20 eA-3
Q192 0.979 0.307 0.459 !       1.20 eA-3
Q193 0.475 0.827 0.024 !       1.19 eA-3
C194 0.453 0.010 0.421 !       1.19 eA-3
C195 0.916 0.390 0.484 !       1.19 eA-3
C196 0.704 0.007 0.133 !       1.18 eA-3
C197 0.669 0.994 0.470 !       1.18 eA-3
C198 0.149 0.501 0.447 !       1.18 eA-3
C199 0.994 0.366 0.515 !       1.18 eA-3
;
_refine_diff_density_max 1.806
_refine_diff_density_min -0.930
_refine_diff_density_rms 0.142
_refine_ls_abs_structure_details
;
 Flack x determined using 2768 quotients [(I+)-(I-)]/[(I+)+(I-)]
 (Parsons, Flack and Wagner, Acta Cryst. B69 (2013) 249-259).
;
_refine_ls_abs_structure_Flack 0.060(8)
_refine_ls_extinction_method none
_refine_ls_goodness_of_fit_ref 1.033
_refine_ls_hydrogen_treatment constr
_refine_ls_matrix_type full
_refine_ls_number_parameters 625
_refine_ls_number_reflns 11116
_refine_ls_number_restraints 342
_refine_ls_restrained_S_all 5.375
_refine_ls_R_factor_all 0.1014
_refine_ls_R_factor_gt 0.0679
_refine_ls_shift/su_max 0.006
_refine_ls_shift/su_mean 0.000
_refine_ls_structure_factor_coef Fsqd
_refine_ls_weighting_details 'w=1/[\s^2^(Fo^2^)+(0.1214P)^2^+30.7300P] where P=(Fo^2^+2Fc^2^)/3'
_refine_ls_weighting_scheme calc
_refine_ls_wR_factor_gt 0.1747
_refine_ls_wR_factor_ref 0.2024
_reflns_Friedel_coverage 0.828
_reflns_Friedel_fraction_full 1.000
_reflns_Friedel_fraction_max 1.000
_reflns_number_gt 7775
_reflns_number_total 11116
_reflns_threshold_expression 'I > 2\s(I)'
_cod_data_source_file d4cc03851g2.cif
_cod_data_source_block n608c_a_sq
_cod_database_code 7134002
_shelx_shelxl_version_number 2018/3
_shelx_space_group_comment
;
The symmetry employed for this shelxl refinement is uniquely defined
by the following loop, which should always be used as a source of
symmetry information in preference to the above space-group names.
They are only intended as comments.
;
_shelx_estimated_absorpt_t_min 0.554
_shelx_estimated_absorpt_t_max 0.945
_platon_squeeze_void_probe_radius 1.20

loop_
_space_group_symop_operation_xyz
'x, y, z'
'-x, -y, z'
'x, -y, -z'
'-x, y, -z'
'x+1/2, y+1/2, z+1/2'
'-x+1/2, -y+1/2, z+1/2'
'x+1/2, -y+1/2, -z+1/2'
'-x+1/2, y+1/2, -z+1/2'

loop_
_atom_site_label
_atom_site_type_symbol
_atom_site_fract_x
_atom_site_fract_y
_atom_site_fract_z
_atom_site_U_iso_or_equiv
_atom_site_adp_type
_atom_site_occupancy
_atom_site_site_symmetry_order
_atom_site_calc_flag
_atom_site_refinement_flags_posn
_atom_site_refinement_flags_adp
_atom_site_refinement_flags_occupancy
_atom_site_disorder_assembly
_atom_site_disorder_group
Lu1 Lu 0.28197(7) 0.64369(2) 0.63551(2) 0.0578(2) Uani 1 1 d . . . . .
N1 N 0.2501(11) 0.6592(3) 0.7089(3) 0.048(3) Uani 1 1 d . . . . .
O1 O 0.3572(18) 0.5894(4) 0.6675(3) 0.098(5) Uani 1 1 d . . . . .
N2 N 0.2063(12) 0.7155(3) 0.6452(3) 0.049(3) Uani 1 1 d . . . . .
N3 N 0.4330(17) 0.5369(4) 0.7063(4) 0.074(4) Uani 1 1 d . . . . .
C1 C 0.4095(17) 0.5359(5) 0.7789(5) 0.062(4) Uani 1 1 d . . . . .
H1 H 0.419024 0.521610 0.804265 0.075 Uiso 1 1 calc R U . . .
O2 O 0.3417(14) 0.6782(3) 0.5803(3) 0.074(3) Uani 1 1 d . . . . .
C2 C 0.2320(17) 0.7490(4) 0.6237(3) 0.051(3) Uani 1 1 d . . . . .
H13 H 0.193315 0.774596 0.632443 0.061 Uiso 1 1 calc R U . . .
C3 C 0.2630(15) 0.6350(4) 0.7384(4) 0.054(4) Uani 1 1 d . . . . .
H14 H 0.226338 0.644135 0.763470 0.064 Uiso 1 1 calc R U . . .
O3 O 0.4780(14) 0.6681(6) 0.6520(4) 0.104(5) Uani 1 1 d . . . . .
C4 C 0.3416(19) 0.5736(4) 0.7775(5) 0.065(4) Uani 1 1 d . . . . .
C5 C 0.4637(19) 0.5190(5) 0.7436(5) 0.066(5) Uani 1 1 d . . . . .
O4 O 0.315(3) 0.5919(4) 0.5873(4) 0.148(10) Uani 1 1 d . . . . .
C6 C 0.1244(14) 0.7184(4) 0.6820(4) 0.048(3) Uani 1 1 d . . . . .
H15 H 0.051362 0.698500 0.677994 0.057 Uiso 1 1 calc R U . . .
C7 C 0.0686(17) 0.7619(5) 0.6899(5) 0.063(4) Uani 1 1 d . . . . .
H16 H 0.015691 0.770797 0.666265 0.076 Uiso 1 1 calc R U . . .
H17 H 0.138115 0.782734 0.693471 0.076 Uiso 1 1 calc R U . . .
C8 C 0.3560(16) 0.8486(4) 0.6257(4) 0.057(4) Uani 1 1 d . . . . .
C9 C 0.2933(16) 0.8299(4) 0.5894(4) 0.049(3) Uani 1 1 d D . . . .
C10A C 0.313(3) 0.5909(12) 0.8181(8) 0.093(15) Uani 0.5 1 d DG U P A 1
C18A C 0.391(3) 0.6200(12) 0.8378(10) 0.095(15) Uani 0.5 1 d G U P A 1
C30A C 0.355(3) 0.6358(11) 0.8759(11) 0.130(17) Uani 0.5 1 d DG U P A 1
H37 H 0.408472 0.655727 0.889434 0.156 Uiso 0.5 1 calc R U P A 1
C36A C 0.243(3) 0.6224(11) 0.8942(9) 0.14(2) Uani 0.5 1 d G U P A 1
C34A C 0.165(3) 0.5932(10) 0.8744(9) 0.109(13) Uani 0.5 1 d DG U P A 1
H38 H 0.088133 0.584032 0.886953 0.131 Uiso 0.5 1 calc R U P A 1
C33A C 0.200(3) 0.5774(10) 0.8364(9) 0.100(14) Uani 0.5 1 d G U P A 1
C31A C 0.513(5) 0.6330(16) 0.8193(19) 0.111(19) Uani 0.5 1 d D U P A 1
H39 H 0.523048 0.619154 0.792725 0.167 Uiso 0.5 1 calc R U P A 1
H40 H 0.513546 0.663687 0.815629 0.167 Uiso 0.5 1 calc R U P A 1
H41 H 0.583342 0.624770 0.837400 0.167 Uiso 0.5 1 calc R U P A 1
C32A C 0.107(4) 0.5447(16) 0.8171(16) 0.107(16) Uani 0.5 1 d D U P A 1
H42 H 0.139658 0.535538 0.790439 0.161 Uiso 0.5 1 calc R U P A 1
H43 H 0.098862 0.520212 0.835240 0.161 Uiso 0.5 1 calc R U P A 1
H44 H 0.022587 0.557732 0.813398 0.161 Uiso 0.5 1 calc R U P A 1
C38A C 0.193(5) 0.6419(19) 0.9346(14) 0.16(3) Uani 0.5 1 d D U P A 1
H45 H 0.256392 0.661800 0.945328 0.240 Uiso 0.5 1 calc R U P A 1
H46 H 0.112682 0.656809 0.929423 0.240 Uiso 0.5 1 calc R U P A 1
H47 H 0.178522 0.619442 0.954728 0.240 Uiso 0.5 1 calc R U P A 1
C10B C 0.275(3) 0.5861(10) 0.8152(6) 0.056(8) Uani 0.5 1 d DG . P A 2
C18B C 0.339(3) 0.6131(10) 0.8417(8) 0.071(9) Uani 0.5 1 d G . P A 2
C30B C 0.293(3) 0.6196(10) 0.8811(7) 0.080(10) Uani 0.5 1 d DG . P A 2
H48 H 0.336581 0.638001 0.899233 0.097 Uiso 0.5 1 calc R U P A 2
C36B C 0.182(3) 0.5992(11) 0.8939(7) 0.095(11) Uani 0.5 1 d G . P A 2
C34B C 0.118(3) 0.5722(11) 0.8674(9) 0.15(3) Uani 0.5 1 d DG . P A 2
H49 H 0.042688 0.558275 0.876164 0.184 Uiso 0.5 1 calc R U P A 2
C33B C 0.164(3) 0.5657(9) 0.8280(8) 0.080(11) Uani 0.5 1 d G . P A 2
C31B C 0.464(4) 0.6351(16) 0.8284(13) 0.079(12) Uani 0.5 1 d D . P A 2
H50 H 0.495212 0.652761 0.850847 0.119 Uiso 0.5 1 calc R U P A 2
H51 H 0.527827 0.613778 0.821513 0.119 Uiso 0.5 1 calc R U P A 2
H52 H 0.446816 0.652788 0.804389 0.119 Uiso 0.5 1 calc R U P A 2
C32B C 0.083(6) 0.545(3) 0.7951(18) 0.19(4) Uani 0.5 1 d D . P A 2
H53 H 0.131680 0.542848 0.769581 0.278 Uiso 0.5 1 calc R U P A 2
H54 H 0.059143 0.516199 0.804083 0.278 Uiso 0.5 1 calc R U P A 2
H55 H 0.005520 0.561388 0.790556 0.278 Uiso 0.5 1 calc R U P A 2
C38B C 0.117(7) 0.6093(17) 0.9336(14) 0.16(3) Uani 0.5 1 d D . P A 2
H56 H 0.041207 0.591381 0.936633 0.238 Uiso 0.5 1 calc R U P A 2
H57 H 0.175552 0.604199 0.956369 0.238 Uiso 0.5 1 calc R U P A 2
H58 H 0.090837 0.639044 0.933576 0.238 Uiso 0.5 1 calc R U P A 2
C11 C 0.3372(15) 0.7912(4) 0.5718(4) 0.048(3) Uani 1 1 d . . . . .
C12 C 0.453(2) 0.8234(6) 0.6475(4) 0.074(5) Uani 1 1 d . . . . .
H25 H 0.467594 0.797007 0.632572 0.110 Uiso 1 1 calc R U . . .
H26 H 0.532421 0.839369 0.649286 0.110 Uiso 1 1 calc R U . . .
H27 H 0.421890 0.816899 0.675142 0.110 Uiso 1 1 calc R U . . .
C13 C 0.3274(16) 0.5942(4) 0.7395(4) 0.057(4) Uani 1 1 d . . . . .
C14 C 0.1203(19) 0.7062(5) 0.7586(5) 0.068(5) Uani 1 1 d . . . . .
H18 H 0.050458 0.685110 0.758027 0.082 Uiso 1 1 calc R U . . .
H19 H 0.175745 0.699768 0.782355 0.082 Uiso 1 1 calc R U . . .
C15 C 0.311(2) 0.8883(5) 0.6384(6) 0.082(6) Uani 1 1 d . . . . .
H28 H 0.348861 0.899632 0.662472 0.099 Uiso 1 1 calc R U . . .
C16 C 0.2027(16) 0.8559(6) 0.5708(4) 0.064(4) Uani 1 1 d . . . . .
C17 C -0.013(2) 0.7599(6) 0.7286(5) 0.077(6) Uani 1 1 d . . . . .
H20 H -0.053767 0.787633 0.733554 0.093 Uiso 1 1 calc R U . . .
H21 H -0.081733 0.738626 0.725052 0.093 Uiso 1 1 calc R U . . .
C19 C 0.190(3) 0.9558(8) 0.6360(10) 0.155(13) Uani 1 1 d . . . . .
H29 H 0.240496 0.961276 0.660661 0.232 Uiso 1 1 calc R U . . .
H30 H 0.210664 0.976756 0.615029 0.232 Uiso 1 1 calc R U . . .
H31 H 0.098763 0.957603 0.642726 0.232 Uiso 1 1 calc R U . . .
C20 C 0.1657(19) 0.8950(5) 0.5865(5) 0.073(5) Uani 1 1 d . . . . .
H32 H 0.099790 0.910178 0.572965 0.087 Uiso 1 1 calc R U . . .
C21 C 0.366(2) 0.5736(5) 0.7048(5) 0.076(5) Uani 1 1 d . . . . .
O5 O 0.096(2) 0.6124(11) 0.6512(10) 0.238(18) Uani 1 1 d . . . . .
O6 O 0.106(3) 0.6530(14) 0.5928(16) 0.34(3) Uani 1 1 d . . . . .
C22 C 0.125(2) 0.8373(10) 0.5364(7) 0.143(13) Uani 1 1 d . . . . .
H33 H 0.065531 0.858578 0.526064 0.214 Uiso 1 1 calc R U . . .
H34 H 0.182606 0.828483 0.514296 0.214 Uiso 1 1 calc R U . . .
H35 H 0.077608 0.812843 0.546482 0.214 Uiso 1 1 calc R U . . .
N4 N 0.4330(15) 0.7202(4) 0.5335(4) 0.067(4) Uani 1 1 d . . . . .
C23 C 0.4594(18) 0.7589(5) 0.5176(4) 0.060(4) Uani 1 1 d . . . . .
C24 C 0.3125(13) 0.7516(4) 0.5881(4) 0.046(3) Uani 1 1 d . . . . .
C25 C 0.1996(16) 0.7030(4) 0.7184(4) 0.054(4) Uani 1 1 d . . . . .
H22 H 0.275076 0.722117 0.721480 0.065 Uiso 1 1 calc R U . . .
C26 C 0.220(2) 0.9122(5) 0.6201(5) 0.079(5) Uani 1 1 d . . . . .
C27 C 0.4145(15) 0.7944(4) 0.5369(4) 0.048(3) Uani 1 1 d . . . . .
H36 H 0.436022 0.821515 0.526544 0.058 Uiso 1 1 calc R U . . .
C28 C 0.066(2) 0.7485(6) 0.7631(6) 0.084(6) Uani 1 1 d . . . . .
H23 H 0.015109 0.749770 0.788502 0.101 Uiso 1 1 calc R U . . .
H24 H 0.136792 0.769235 0.765627 0.101 Uiso 1 1 calc R U . . .
C29 C 0.3630(17) 0.7142(5) 0.5678(4) 0.057(4) Uani 1 1 d . . . . .
S1 S 0.2663(16) 0.1415(5) 0.2214(5) 0.155(6) Uani 0.5 1 d D . P . .
O7 O 0.3007(19) 0.1564(8) 0.2625(7) 0.086(8) Uani 0.5 1 d D . P . .
O8 O 0.356(3) 0.1538(10) 0.1935(8) 0.122(11) Uani 0.5 1 d D . P . .
C37 C 0.296(3) 0.0853(7) 0.2289(9) 0.142(12) Uani 0.5 1 d D . P . .
F1 F 0.224(3) 0.0708(8) 0.2594(8) 0.131(9) Uani 0.5 1 d D . P . .
F2 F 0.423(3) 0.0899(14) 0.2366(13) 0.200(14) Uani 0.5 1 d D . P . .
F3 F 0.269(4) 0.0658(12) 0.1950(10) 0.213(18) Uani 0.5 1 d D . P . .
O9 O 0.127(2) 0.1347(15) 0.2147(11) 0.174(17) Uani 0.5 1 d D . P . .
S2 S 0.2629(17) 0.2324(7) 0.1219(5) 0.172(9) Uani 0.5 1 d D . P . .
O12 O 0.125(2) 0.2344(13) 0.1169(9) 0.134(13) Uani 0.5 1 d D . P . .
O10 O 0.297(3) 0.2666(12) 0.1500(9) 0.141(14) Uani 0.5 1 d D . P . .
F5 F 0.301(3) 0.2303(12) 0.0423(9) 0.167(13) Uani 0.5 1 d D . P . .
F4 F 0.220(3) 0.2868(10) 0.0687(9) 0.150(10) Uani 0.5 1 d D . P . .
F6 F 0.420(3) 0.2735(11) 0.0796(12) 0.178(15) Uani 0.5 1 d D . P . .
O11 O 0.341(5) 0.1964(12) 0.1218(19) 0.24(3) Uani 0.5 1 d D . P . .
C39 C 0.307(3) 0.2569(11) 0.0738(8) 0.140(12) Uani 0.5 1 d D . P . .

loop_
_atom_site_aniso_label
_atom_site_aniso_U_11
_atom_site_aniso_U_22
_atom_site_aniso_U_33
_atom_site_aniso_U_23
_atom_site_aniso_U_13
_atom_site_aniso_U_12
Lu1 0.0847(4) 0.0456(3) 0.0433(3) 0.0003(3) 0.0055(3) 0.0070(3)
N1 0.075(10) 0.037(5) 0.033(5) 0.003(4) 0.003(5) 0.013(5)
O1 0.192(15) 0.067(7) 0.034(6) 0.000(5) 0.006(7) 0.049(9)
N2 0.051(6) 0.055(6) 0.041(6) 0.007(5) -0.002(5) 0.001(6)
N3 0.136(14) 0.043(7) 0.043(7) 0.009(5) -0.003(8) 0.032(8)
C1 0.086(12) 0.049(8) 0.052(8) 0.009(7) -0.006(8) 0.025(8)
O2 0.121(10) 0.047(6) 0.052(6) -0.007(5) 0.026(6) -0.006(6)
C2 0.080(10) 0.043(6) 0.030(6) -0.001(5) 0.002(6) -0.002(7)
C3 0.073(10) 0.042(7) 0.046(7) 0.002(5) 0.013(6) 0.012(6)
O3 0.087(9) 0.142(13) 0.083(9) 0.010(9) 0.002(8) 0.013(9)
C4 0.103(12) 0.037(7) 0.054(8) 0.015(6) 0.024(8) 0.021(8)
C5 0.107(14) 0.042(8) 0.050(9) 0.001(6) 0.008(9) 0.022(8)
O4 0.33(3) 0.065(8) 0.045(7) -0.003(6) 0.045(12) 0.010(13)
C6 0.052(8) 0.043(7) 0.048(7) 0.008(6) 0.007(6) 0.007(6)
C7 0.071(11) 0.062(9) 0.057(9) 0.016(7) 0.023(8) 0.027(8)
C8 0.085(10) 0.043(8) 0.042(7) -0.015(6) -0.012(7) 0.017(7)
C9 0.069(9) 0.033(6) 0.045(6) 0.003(5) -0.003(7) 0.000(7)
C10A 0.06(2) 0.10(3) 0.12(3) -0.05(2) -0.015(16) 0.034(17)
C18A 0.11(3) 0.08(3) 0.09(2) -0.04(2) -0.012(19) 0.02(2)
C30A 0.15(3) 0.16(4) 0.09(2) -0.06(3) -0.03(2) 0.06(3)
C36A 0.16(3) 0.16(4) 0.10(3) -0.08(3) 0.00(2) 0.06(3)
C34A 0.12(3) 0.11(3) 0.10(2) -0.04(2) -0.009(18) 0.10(2)
C33A 0.07(2) 0.13(3) 0.10(2) -0.06(2) 0.000(18) 0.037(19)
C31A 0.12(3) 0.04(2) 0.17(5) -0.03(3) 0.01(3) 0.00(2)
C32A 0.06(2) 0.13(3) 0.13(4) -0.03(3) -0.03(3) 0.03(2)
C38A 0.15(5) 0.22(7) 0.10(3) -0.09(4) -0.01(3) 0.06(5)
C10B 0.08(2) 0.059(17) 0.029(11) 0.009(11) 0.007(12) 0.034(13)
C18B 0.09(2) 0.07(2) 0.057(14) -0.011(14) 0.004(14) 0.032(16)
C30B 0.12(3) 0.09(2) 0.037(12) -0.004(13) -0.003(15) 0.030(19)
C36B 0.13(3) 0.08(2) 0.070(19) 0.021(17) 0.023(17) 0.041(19)
C34B 0.16(4) 0.19(5) 0.11(2) -0.01(3) 0.07(2) -0.06(4)
C33B 0.10(3) 0.07(2) 0.068(18) 0.027(16) 0.005(15) 0.015(17)
C31B 0.10(3) 0.07(3) 0.07(2) -0.008(19) 0.004(19) 0.02(2)
C32B 0.10(5) 0.31(11) 0.15(4) -0.06(6) 0.01(4) -0.06(5)
C38B 0.24(7) 0.13(4) 0.10(3) 0.04(3) 0.09(4) 0.05(4)
C11 0.076(9) 0.033(6) 0.034(6) 0.003(5) -0.005(6) -0.004(6)
C12 0.103(14) 0.079(11) 0.039(8) -0.021(7) -0.009(8) 0.011(10)
C13 0.084(11) 0.038(7) 0.049(8) -0.008(6) 0.001(7) 0.009(7)
C14 0.094(13) 0.063(10) 0.048(8) 0.017(7) 0.028(8) 0.026(9)
C15 0.116(17) 0.060(9) 0.071(10) -0.019(9) -0.032(12) 0.001(9)
C16 0.072(10) 0.078(10) 0.041(7) 0.010(8) -0.002(7) -0.004(11)
C17 0.085(13) 0.075(12) 0.072(11) 0.025(9) 0.036(10) 0.038(10)
C19 0.19(3) 0.12(2) 0.16(3) -0.03(2) -0.01(3) 0.08(2)
C20 0.087(12) 0.066(10) 0.065(10) 0.005(8) 0.000(9) 0.028(9)
C21 0.131(16) 0.041(8) 0.055(9) 0.001(7) 0.003(10) 0.024(10)
O5 0.102(14) 0.31(4) 0.30(4) -0.20(3) 0.031(19) -0.065(19)
O6 0.18(3) 0.36(5) 0.48(7) 0.29(5) -0.02(3) 0.03(3)
C22 0.100(17) 0.22(3) 0.107(17) -0.084(19) -0.076(15) 0.068(19)
N4 0.107(11) 0.048(7) 0.047(7) 0.002(6) 0.032(7) 0.010(7)
C23 0.103(13) 0.050(8) 0.026(6) 0.003(6) -0.011(7) 0.002(8)
C24 0.061(10) 0.042(7) 0.035(6) 0.010(5) 0.003(6) 0.002(6)
C25 0.071(10) 0.034(6) 0.058(8) -0.002(6) 0.030(8) 0.002(7)
C26 0.117(14) 0.046(8) 0.074(10) -0.002(7) -0.005(12) 0.025(11)
C27 0.084(10) 0.036(7) 0.024(6) -0.004(5) 0.005(6) -0.004(7)
C28 0.105(16) 0.071(11) 0.077(13) -0.001(10) 0.047(11) 0.017(11)
C29 0.096(12) 0.048(8) 0.027(6) 0.006(6) 0.010(7) 0.005(8)
S1 0.160(14) 0.142(12) 0.162(15) 0.009(10) -0.013(11) -0.053(12)
O7 0.045(13) 0.119(19) 0.095(14) -0.055(14) -0.025(10) -0.015(12)
O8 0.113(19) 0.14(3) 0.112(17) 0.062(18) 0.004(17) -0.07(2)
C37 0.24(3) 0.063(17) 0.12(2) -0.017(14) 0.04(2) -0.07(2)
F1 0.16(2) 0.112(18) 0.122(17) 0.017(14) -0.003(18) -0.05(2)
F2 0.20(2) 0.22(4) 0.19(3) 0.00(3) 0.05(2) -0.01(2)
F3 0.19(3) 0.25(3) 0.20(2) -0.15(3) 0.10(2) -0.09(3)
O9 0.086(19) 0.30(5) 0.14(3) -0.07(3) -0.046(17) -0.08(2)
S2 0.132(14) 0.23(2) 0.152(13) 0.073(14) -0.039(11) -0.078(14)
O12 0.10(2) 0.22(4) 0.083(19) 0.02(2) -0.032(15) -0.07(2)
O10 0.063(17) 0.26(4) 0.101(19) -0.07(2) -0.011(16) -0.04(2)
F5 0.15(3) 0.22(3) 0.124(18) -0.06(2) 0.00(2) -0.03(2)
F4 0.16(2) 0.16(2) 0.13(2) -0.015(16) -0.01(2) -0.03(2)
F6 0.14(2) 0.16(3) 0.23(4) 0.01(3) -0.04(2) -0.07(2)
O11 0.19(4) 0.17(4) 0.36(8) 0.01(3) 0.00(5) -0.01(3)
C39 0.11(2) 0.19(3) 0.12(2) -0.046(19) 0.00(2) -0.043(18)

loop_
_atom_type_symbol
_atom_type_description
_atom_type_scat_dispersion_real
_atom_type_scat_dispersion_imag
_atom_type_scat_source
C C 0.0033 0.0016 'International Tables Vol C Tables 4.2.6.8 and 6.1.1.4'
H H 0.0000 0.0000 'International Tables Vol C Tables 4.2.6.8 and 6.1.1.4'
N N 0.0061 0.0033 'International Tables Vol C Tables 4.2.6.8 and 6.1.1.4'
O O 0.0106 0.0060 'International Tables Vol C Tables 4.2.6.8 and 6.1.1.4'
Lu Lu -0.4720 5.8584 'International Tables Vol C Tables 4.2.6.8 and 6.1.1.4'
F F 0.0171 0.0103 'International Tables Vol C Tables 4.2.6.8 and 6.1.1.4'
S S 0.1246 0.1234 'International Tables Vol C Tables 4.2.6.8 and 6.1.1.4'

loop_
_geom_angle_atom_site_label_1
_geom_angle_atom_site_label_2
_geom_angle_atom_site_label_3
_geom_angle
_geom_angle_site_symmetry_1
_geom_angle_site_symmetry_3
_geom_angle_publ_flag
O1 Lu1 O2 133.5(5) . . ?
O1 Lu1 O5 81.7(11) . . ?
O2 Lu1 O5 130.8(11) . . ?
O1 Lu1 O3 80.0(7) . . ?
O2 Lu1 O3 76.5(5) . . ?
O5 Lu1 O3 152.3(10) . . ?
O1 Lu1 O4 73.1(5) . . ?
O2 Lu1 O4 75.6(5) . . ?
O5 Lu1 O4 88.3(9) . . ?
O3 Lu1 O4 105.8(8) . . ?
O1 Lu1 O6 132.7(11) . . ?
O2 Lu1 O6 70.8(10) . . ?
O5 Lu1 O6 60.5(12) . . ?
O3 Lu1 O6 144.9(10) . . ?
O4 Lu1 O6 78.3(16) . . ?
O1 Lu1 N2 143.3(4) . . ?
O2 Lu1 N2 74.6(4) . . ?
O5 Lu1 N2 95.7(9) . . ?
O3 Lu1 N2 86.9(5) . . ?
O4 Lu1 N2 143.7(5) . . ?
O6 Lu1 N2 72.7(13) . . ?
O1 Lu1 N1 74.8(4) . . ?
O2 Lu1 N1 137.3(4) . . ?
O5 Lu1 N1 75.4(8) . . ?
O3 Lu1 N1 79.8(5) . . ?
O4 Lu1 N1 145.7(4) . . ?
O6 Lu1 N1 116.8(13) . . ?
N2 Lu1 N1 69.1(3) . . ?
C3 N1 C25 116.5(11) . . ?
C3 N1 Lu1 128.1(9) . . ?
C25 N1 Lu1 115.2(7) . . ?
C21 O1 Lu1 140.8(10) . . ?
C2 N2 C6 120.5(12) . . ?
C2 N2 Lu1 128.8(9) . . ?
C6 N2 Lu1 110.6(8) . . ?
C21 N3 C5 120.2(13) . . ?
C4 C1 C5 120.8(14) . . ?
C4 C1 H1 119.6 . . ?
C5 C1 H1 119.6 . . ?
C29 O2 Lu1 141.7(9) . . ?
N2 C2 C24 127.1(13) . . ?
N2 C2 H13 116.4 . . ?
C24 C2 H13 116.4 . . ?
N1 C3 C13 128.2(13) . . ?
N1 C3 H14 115.9 . . ?
C13 C3 H14 115.9 . . ?
C1 C4 C13 118.8(14) . . ?
C1 C4 C10A 113(2) . . ?
C13 C4 C10A 127(2) . . ?
C1 C4 C10B 116.5(17) . . ?
C13 C4 C10B 124.2(17) . . ?
N3 C5 C1 118.4(14) . . ?
N3 C5 C5 118.1(8) . 2_665 ?
C1 C5 C5 123.0(9) . 2_665 ?
N2 C6 C25 108.6(11) . . ?
N2 C6 C7 114.6(11) . . ?
C25 C6 C7 111.1(12) . . ?
N2 C6 H15 107.4 . . ?
C25 C6 H15 107.4 . . ?
C7 C6 H15 107.4 . . ?
C6 C7 C17 108.5(12) . . ?
C6 C7 H16 110.0 . . ?
C17 C7 H16 110.0 . . ?
C6 C7 H17 110.0 . . ?
C17 C7 H17 110.0 . . ?
H16 C7 H17 108.4 . . ?
C15 C8 C12 125.0(14) . . ?
C15 C8 C9 116.5(13) . . ?
C12 C8 C9 118.3(12) . . ?
C16 C9 C11 123.5(13) . . ?
C16 C9 C8 114.4(12) . . ?
C11 C9 C8 121.5(13) . . ?
C18A C10A C33A 120.0 . . ?
C18A C10A C4 123(2) . . ?
C33A C10A C4 117(2) . . ?
C30A C18A C10A 120.00(6) . . ?
C30A C18A C31A 120(2) . . ?
C10A C18A C31A 120(2) . . ?
C18A C30A C36A 120.00(6) . . ?
C18A C30A H37 120.0 . . ?
C36A C30A H37 120.0 . . ?
C34A C36A C30A 120.0 . . ?
C34A C36A C38A 118(2) . . ?
C30A C36A C38A 122(2) . . ?
C36A C34A C33A 120.0 . . ?
C36A C34A H38 120.0 . . ?
C33A C34A H38 120.0 . . ?
C34A C33A C10A 120.00(5) . . ?
C34A C33A C32A 116(2) . . ?
C10A C33A C32A 124(2) . . ?
C18A C31A H39 109.5 . . ?
C18A C31A H40 109.5 . . ?
H39 C31A H40 109.5 . . ?
C18A C31A H41 109.5 . . ?
H39 C31A H41 109.5 . . ?
H40 C31A H41 109.5 . . ?
C33A C32A H42 109.5 . . ?
C33A C32A H43 109.5 . . ?
H42 C32A H43 109.5 . . ?
C33A C32A H44 109.5 . . ?
H42 C32A H44 109.5 . . ?
H43 C32A H44 109.5 . . ?
C36A C38A H45 109.5 . . ?
C36A C38A H46 109.5 . . ?
H45 C38A H46 109.5 . . ?
C36A C38A H47 109.5 . . ?
H45 C38A H47 109.5 . . ?
H46 C38A H47 109.5 . . ?
C18B C10B C33B 120.0 . . ?
C18B C10B C4 117(2) . . ?
C33B C10B C4 121(2) . . ?
C10B C18B C30B 120.0 . . ?
C10B C18B C31B 120.7(19) . . ?
C30B C18B C31B 119.3(19) . . ?
C36B C30B C18B 120.0 . . ?
C36B C30B H48 120.0 . . ?
C18B C30B H48 120.0 . . ?
C30B C36B C34B 120.0 . . ?
C30B C36B C38B 123(2) . . ?
C34B C36B C38B 117(3) . . ?
C33B C34B C36B 120.00(6) . . ?
C33B C34B H49 120.0 . . ?
C36B C34B H49 120.0 . . ?
C34B C33B C10B 120.0 . . ?
C34B C33B C32B 121(2) . . ?
C10B C33B C32B 117(2) . . ?
C18B C31B H50 109.5 . . ?
C18B C31B H51 109.5 . . ?
H50 C31B H51 109.5 . . ?
C18B C31B H52 109.5 . . ?
H50 C31B H52 109.5 . . ?
H51 C31B H52 109.5 . . ?
C33B C32B H53 109.5 . . ?
C33B C32B H54 109.5 . . ?
H53 C32B H54 109.5 . . ?
C33B C32B H55 109.5 . . ?
H53 C32B H55 109.5 . . ?
H54 C32B H55 109.5 . . ?
C36B C38B H56 109.5 . . ?
C36B C38B H57 109.5 . . ?
H56 C38B H57 109.5 . . ?
C36B C38B H58 109.5 . . ?
H56 C38B H58 109.5 . . ?
H57 C38B H58 109.5 . . ?
C24 C11 C27 119.2(12) . . ?
C24 C11 C9 124.2(13) . . ?
C27 C11 C9 116.6(12) . . ?
C8 C12 H25 109.5 . . ?
C8 C12 H26 109.5 . . ?
H25 C12 H26 109.5 . . ?
C8 C12 H27 109.5 . . ?
H25 C12 H27 109.5 . . ?
H26 C12 H27 109.5 . . ?
C21 C13 C4 118.4(13) . . ?
C21 C13 C3 122.8(13) . . ?
C4 C13 C3 118.7(13) . . ?
C28 C14 C25 110.3(13) . . ?
C28 C14 H18 109.6 . . ?
C25 C14 H18 109.6 . . ?
C28 C14 H19 109.6 . . ?
C25 C14 H19 109.6 . . ?
H18 C14 H19 108.1 . . ?
C26 C15 C8 127.2(16) . . ?
C26 C15 H28 116.4 . . ?
C8 C15 H28 116.4 . . ?
C9 C16 C20 123.6(14) . . ?
C9 C16 C22 117.4(17) . . ?
C20 C16 C22 118.1(17) . . ?
C28 C17 C7 109.3(15) . . ?
C28 C17 H20 109.8 . . ?
C7 C17 H20 109.8 . . ?
C28 C17 H21 109.8 . . ?
C7 C17 H21 109.8 . . ?
H20 C17 H21 108.3 . . ?
C26 C19 H29 109.5 . . ?
C26 C19 H30 109.5 . . ?
H29 C19 H30 109.5 . . ?
C26 C19 H31 109.5 . . ?
H29 C19 H31 109.5 . . ?
H30 C19 H31 109.5 . . ?
C26 C20 C16 122.7(16) . . ?
C26 C20 H32 118.7 . . ?
C16 C20 H32 118.7 . . ?
O1 C21 N3 113.3(14) . . ?
O1 C21 C13 124.0(14) . . ?
N3 C21 C13 122.2(15) . . ?
C16 C22 H33 109.5 . . ?
C16 C22 H34 109.5 . . ?
H33 C22 H34 109.5 . . ?
C16 C22 H35 109.5 . . ?
H33 C22 H35 109.5 . . ?
H34 C22 H35 109.5 . . ?
C29 N4 C23 123.7(13) . . ?
N4 C23 C27 119.5(13) . . ?
N4 C23 C23 115.4(9) . 4_656 ?
C27 C23 C23 125.0(9) . 4_656 ?
C11 C24 C2 118.1(12) . . ?
C11 C24 C29 119.5(12) . . ?
C2 C24 C29 122.3(12) . . ?
C6 C25 N1 108.5(11) . . ?
C6 C25 C14 111.5(13) . . ?
N1 C25 C14 114.5(11) . . ?
C6 C25 H22 107.3 . . ?
N1 C25 H22 107.3 . . ?
C14 C25 H22 107.3 . . ?
C20 C26 C15 115.3(15) . . ?
C20 C26 C19 124(2) . . ?
C15 C26 C19 120(2) . . ?
C23 C27 C11 120.7(13) . . ?
C23 C27 H36 119.6 . . ?
C11 C27 H36 119.6 . . ?
C17 C28 C14 111.8(17) . . ?
C17 C28 H23 109.3 . . ?
C14 C28 H23 109.3 . . ?
C17 C28 H24 109.3 . . ?
C14 C28 H24 109.3 . . ?
H23 C28 H24 107.9 . . ?
O2 C29 N4 120.3(13) . . ?
O2 C29 C24 122.4(13) . . ?
N4 C29 C24 117.3(12) . . ?
O8 S1 O7 110.5(18) . . ?
O8 S1 O9 128(2) . . ?
O7 S1 O9 115.0(19) . . ?
O8 S1 C37 104.4(19) . . ?
O7 S1 C37 98.5(16) . . ?
O9 S1 C37 93(2) . . ?
F3 C37 F1 110(3) . . ?
F3 C37 F2 115(3) . . ?
F1 C37 F2 117(3) . . ?
F3 C37 S1 108(2) . . ?
F1 C37 S1 110(2) . . ?
F2 C37 S1 95(2) . . ?
O11 S2 O12 128(3) . . ?
O11 S2 O10 117(3) . . ?
O12 S2 O10 106(2) . . ?
O11 S2 C39 101(3) . . ?
O12 S2 C39 98.0(19) . . ?
O10 S2 C39 99.5(18) . . ?
F6 C39 F4 111(3) . . ?
F6 C39 F5 114(3) . . ?
F4 C39 F5 109(3) . . ?
F6 C39 S2 106(2) . . ?
F4 C39 S2 104(2) . . ?
F5 C39 S2 113(2) . . ?

loop_
_geom_bond_atom_site_label_1
_geom_bond_atom_site_label_2
_geom_bond_distance
_geom_bond_site_symmetry_2
_geom_bond_publ_flag
Lu1 O1 2.163(12) . ?
Lu1 O2 2.199(11) . ?
Lu1 O5 2.25(2) . ?
Lu1 O3 2.259(16) . ?
Lu1 O4 2.301(13) . ?
Lu1 O6 2.33(4) . ?
Lu1 N2 2.431(11) . ?
Lu1 N1 2.471(10) . ?
N1 C3 1.239(16) . ?
N1 C25 1.519(16) . ?
O1 C21 1.319(19) . ?
N2 C2 1.301(17) . ?
N2 C6 1.480(17) . ?
N3 C21 1.35(2) . ?
N3 C5 1.385(19) . ?
C1 C4 1.39(2) . ?
C1 C5 1.39(2) . ?
C1 H1 0.9500 . ?
O2 C29 1.232(17) . ?
C2 C24 1.437(19) . ?
C2 H13 0.9500 . ?
C3 C13 1.458(18) . ?
C3 H14 0.9500 . ?
C4 C13 1.41(2) . ?
C4 C10A 1.47(3) . ?
C4 C10B 1.47(3) . ?
C5 C5 1.42(3) 2_665 ?
C6 C25 1.51(2) . ?
C6 C7 1.52(2) . ?
C6 H15 1.0000 . ?
C7 C17 1.53(2) . ?
C7 H16 0.9900 . ?
C7 H17 0.9900 . ?
C8 C15 1.40(2) . ?
C8 C12 1.47(2) . ?
C8 C9 1.482(19) . ?
C9 C16 1.39(2) . ?
C9 C11 1.430(18) . ?
C10A C18A 1.3900 . ?
C10A C33A 1.3900 . ?
C18A C30A 1.3900 . ?
C18A C31A 1.47(4) . ?
C30A C36A 1.3900 . ?
C30A H37 0.9500 . ?
C36A C34A 1.3900 . ?
C36A C38A 1.55(3) . ?
C34A C33A 1.3900 . ?
C34A H38 0.9500 . ?
C33A C32A 1.56(4) . ?
C31A H39 0.9800 . ?
C31A H40 0.9800 . ?
C31A H41 0.9800 . ?
C32A H42 0.9800 . ?
C32A H43 0.9800 . ?
C32A H44 0.9800 . ?
C38A H45 0.9800 . ?
C38A H46 0.9800 . ?
C38A H47 0.9800 . ?
C10B C18B 1.3900 . ?
C10B C33B 1.3900 . ?
C18B C30B 1.3900 . ?
C18B C31B 1.54(4) . ?
C30B C36B 1.3900 . ?
C30B H48 0.9500 . ?
C36B C34B 1.3900 . ?
C36B C38B 1.50(3) . ?
C34B C33B 1.3900 . ?
C34B H49 0.9500 . ?
C33B C32B 1.53(4) . ?
C31B H50 0.9800 . ?
C31B H51 0.9800 . ?
C31B H52 0.9800 . ?
C32B H53 0.9800 . ?
C32B H54 0.9800 . ?
C32B H55 0.9800 . ?
C38B H56 0.9800 . ?
C38B H57 0.9800 . ?
C38B H58 0.9800 . ?
C11 C24 1.386(17) . ?
C11 C27 1.402(19) . ?
C12 H25 0.9800 . ?
C12 H26 0.9800 . ?
C12 H27 0.9800 . ?
C13 C21 1.37(2) . ?
C14 C28 1.46(2) . ?
C14 C25 1.558(18) . ?
C14 H18 0.9900 . ?
C14 H19 0.9900 . ?
C15 C26 1.36(3) . ?
C15 H28 0.9500 . ?
C16 C20 1.40(2) . ?
C16 C22 1.51(2) . ?
C17 C28 1.45(3) . ?
C17 H20 0.9900 . ?
C17 H21 0.9900 . ?
C19 C26 1.51(3) . ?
C19 H29 0.9800 . ?
C19 H30 0.9800 . ?
C19 H31 0.9800 . ?
C20 C26 1.35(3) . ?
C20 H32 0.9500 . ?
C22 H33 0.9800 . ?
C22 H34 0.9800 . ?
C22 H35 0.9800 . ?
N4 C29 1.353(18) . ?
N4 C23 1.359(19) . ?
C23 C27 1.38(2) . ?
C23 C23 1.43(3) 4_656 ?
C24 C29 1.460(19) . ?
C25 H22 1.0000 . ?
C27 H36 0.9500 . ?
C28 H23 0.9900 . ?
C28 H24 0.9900 . ?
S1 O8 1.36(2) . ?
S1 O7 1.469(19) . ?
S1 O9 1.49(2) . ?
S1 C37 1.83(2) . ?
C37 F3 1.30(2) . ?
C37 F1 1.34(2) . ?
C37 F2 1.36(2) . ?
S2 O11 1.41(2) . ?
S2 O12 1.46(2) . ?
S2 O10 1.46(2) . ?
S2 C39 1.81(2) . ?
F5 C39 1.33(2) . ?
F4 C39 1.33(2) . ?
F6 C39 1.31(2) . ?

loop_
_geom_hbond_atom_site_label_D
_geom_hbond_atom_site_label_H
_geom_hbond_atom_site_label_A
_geom_hbond_distance_DH
_geom_hbond_distance_HA
_geom_hbond_distance_DA
_geom_hbond_angle_DHA
_geom_hbond_site_symmetry_A
_geom_hbond_publ_flag
C6 H15 O8 1.00 2.54 3.50(3) 160.4 5_455 yes
C7 H16 O10 0.99 2.36 3.14(3) 134.7 5_455 yes

loop_
_geom_torsion_atom_site_label_1
_geom_torsion_atom_site_label_2
_geom_torsion_atom_site_label_3
_geom_torsion_atom_site_label_4
_geom_torsion
_geom_torsion_site_symmetry_1
_geom_torsion_site_symmetry_2
_geom_torsion_site_symmetry_3
_geom_torsion_site_symmetry_4
_geom_torsion_publ_flag
C6 N2 C2 C24 178.0(13) . . . . ?
Lu1 N2 C2 C24 0(2) . . . . ?
C25 N1 C3 C13 -169.3(16) . . . . ?
Lu1 N1 C3 C13 15(2) . . . . ?
C5 C1 C4 C13 1(3) . . . . ?
C5 C1 C4 C10A -169(2) . . . . ?
C5 C1 C4 C10B 173(2) . . . . ?
C21 N3 C5 C1 9(3) . . . . ?
C21 N3 C5 C5 -179(2) . . . 2_665 ?
C4 C1 C5 N3 -9(3) . . . . ?
C4 C1 C5 C5 179(2) . . . 2_665 ?
C2 N2 C6 C25 -120.9(14) . . . . ?
Lu1 N2 C6 C25 57.1(12) . . . . ?
C2 N2 C6 C7 4(2) . . . . ?
Lu1 N2 C6 C7 -178.0(11) . . . . ?
N2 C6 C7 C17 179.9(15) . . . . ?
C25 C6 C7 C17 -56.5(19) . . . . ?
C15 C8 C9 C16 4(2) . . . . ?
C12 C8 C9 C16 179.6(15) . . . . ?
C15 C8 C9 C11 175.4(15) . . . . ?
C12 C8 C9 C11 -9(2) . . . . ?
C1 C4 C10A C18A 93(3) . . . . ?
C13 C4 C10A C18A -75(3) . . . . ?
C1 C4 C10A C33A -89(3) . . . . ?
C13 C4 C10A C33A 103(3) . . . . ?
C33A C10A C18A C30A 0.0 . . . . ?
C4 C10A C18A C30A 178(3) . . . . ?
C33A C10A C18A C31A 177(3) . . . . ?
C4 C10A C18A C31A -4(4) . . . . ?
C10A C18A C30A C36A 0.0 . . . . ?
C31A C18A C30A C36A -177(3) . . . . ?
C18A C30A C36A C34A 0.0 . . . . ?
C18A C30A C36A C38A -174(3) . . . . ?
C30A C36A C34A C33A 0.0 . . . . ?
C38A C36A C34A C33A 175(3) . . . . ?
C36A C34A C33A C10A 0.0 . . . . ?
C36A C34A C33A C32A 180(3) . . . . ?
C18A C10A C33A C34A 0.0 . . . . ?
C4 C10A C33A C34A -178(3) . . . . ?
C18A C10A C33A C32A -180(3) . . . . ?
C4 C10A C33A C32A 2(3) . . . . ?
C1 C4 C10B C18B 94(2) . . . . ?
C13 C4 C10B C18B -94(2) . . . . ?
C1 C4 C10B C33B -74(3) . . . . ?
C13 C4 C10B C33B 98(2) . . . . ?
C33B C10B C18B C30B 0.0 . . . . ?
C4 C10B C18B C30B -168(2) . . . . ?
C33B C10B C18B C31B 178(3) . . . . ?
C4 C10B C18B C31B 11(3) . . . . ?
C10B C18B C30B C36B 0.0 . . . . ?
C31B C18B C30B C36B -178(3) . . . . ?
C18B C30B C36B C34B 0.0 . . . . ?
C18B C30B C36B C38B -171(4) . . . . ?
C30B C36B C34B C33B 0.0 . . . . ?
C38B C36B C34B C33B 172(4) . . . . ?
C36B C34B C33B C10B 0.0 . . . . ?
C36B C34B C33B C32B -166(5) . . . . ?
C18B C10B C33B C34B 0.0 . . . . ?
C4 C10B C33B C34B 167(3) . . . . ?
C18B C10B C33B C32B 167(5) . . . . ?
C4 C10B C33B C32B -26(5) . . . . ?
C16 C9 C11 C24 -112.4(17) . . . . ?
C8 C9 C11 C24 77(2) . . . . ?
C16 C9 C11 C27 70(2) . . . . ?
C8 C9 C11 C27 -100.1(16) . . . . ?
C1 C4 C13 C21 9(3) . . . . ?
C10A C4 C13 C21 176(2) . . . . ?
C10B C4 C13 C21 -163(2) . . . . ?
C1 C4 C13 C3 -176.3(17) . . . . ?
C10A C4 C13 C3 -9(3) . . . . ?
C10B C4 C13 C3 12(3) . . . . ?
N1 C3 C13 C21 -11(3) . . . . ?
N1 C3 C13 C4 174.0(18) . . . . ?
C12 C8 C15 C26 -178(2) . . . . ?
C9 C8 C15 C26 -3(3) . . . . ?
C11 C9 C16 C20 -175.7(16) . . . . ?
C8 C9 C16 C20 -5(2) . . . . ?
C11 C9 C16 C22 15(3) . . . . ?
C8 C9 C16 C22 -173.8(19) . . . . ?
C6 C7 C17 C28 62(2) . . . . ?
C9 C16 C20 C26 4(3) . . . . ?
C22 C16 C20 C26 173(2) . . . . ?
Lu1 O1 C21 N3 -177.1(17) . . . . ?
Lu1 O1 C21 C13 -5(4) . . . . ?
C5 N3 C21 O1 172.6(19) . . . . ?
C5 N3 C21 C13 0(3) . . . . ?
C4 C13 C21 O1 179(2) . . . . ?
C3 C13 C21 O1 4(3) . . . . ?
C4 C13 C21 N3 -9(3) . . . . ?
C3 C13 C21 N3 175.9(18) . . . . ?
C29 N4 C23 C27 0(3) . . . . ?
C29 N4 C23 C23 176.8(18) . . . 4_656 ?
C27 C11 C24 C2 -179.4(13) . . . . ?
C9 C11 C24 C2 3(2) . . . . ?
C27 C11 C24 C29 -2(2) . . . . ?
C9 C11 C24 C29 -179.5(15) . . . . ?
N2 C2 C24 C11 -174.0(16) . . . . ?
N2 C2 C24 C29 9(2) . . . . ?
N2 C6 C25 N1 -54.3(14) . . . . ?
C7 C6 C25 N1 178.8(12) . . . . ?
N2 C6 C25 C14 178.6(12) . . . . ?
C7 C6 C25 C14 51.7(17) . . . . ?
C3 N1 C25 C6 -149.2(14) . . . . ?
Lu1 N1 C25 C6 26.7(14) . . . . ?
C3 N1 C25 C14 -24(2) . . . . ?
Lu1 N1 C25 C14 152.0(12) . . . . ?
C28 C14 C25 C6 -51(2) . . . . ?
C28 C14 C25 N1 -174.9(16) . . . . ?
C16 C20 C26 C15 -2(3) . . . . ?
C16 C20 C26 C19 175(2) . . . . ?
C8 C15 C26 C20 1(3) . . . . ?
C8 C15 C26 C19 -175(2) . . . . ?
N4 C23 C27 C11 -3(2) . . . . ?
C23 C23 C27 C11 -178.7(19) 4_656 . . . ?
C24 C11 C27 C23 4(2) . . . . ?
C9 C11 C27 C23 -178.9(15) . . . . ?
C7 C17 C28 C14 -64(2) . . . . ?
C25 C14 C28 C17 58(2) . . . . ?
Lu1 O2 C29 N4 161.5(15) . . . . ?
Lu1 O2 C29 C24 -20(3) . . . . ?
C23 N4 C29 O2 179.4(17) . . . . ?
C23 N4 C29 C24 1(3) . . . . ?
C11 C24 C29 O2 -178.3(16) . . . . ?
C2 C24 C29 O2 -1(2) . . . . ?
C11 C24 C29 N4 0(2) . . . . ?
C2 C24 C29 N4 177.1(14) . . . . ?
O8 S1 C37 F3 -67(3) . . . . ?
O7 S1 C37 F3 179(2) . . . . ?
O9 S1 C37 F3 63(3) . . . . ?
O8 S1 C37 F1 173(2) . . . . ?
O7 S1 C37 F1 59(3) . . . . ?
O9 S1 C37 F1 -57(3) . . . . ?
O8 S1 C37 F2 51(3) . . . . ?
O7 S1 C37 F2 -62(2) . . . . ?
O9 S1 C37 F2 -178(3) . . . . ?
O11 S2 C39 F6 -74(3) . . . . ?
O12 S2 C39 F6 154(3) . . . . ?
O10 S2 C39 F6 47(3) . . . . ?
O11 S2 C39 F4 169(3) . . . . ?
O12 S2 C39 F4 38(3) . . . . ?
O10 S2 C39 F4 -70(3) . . . . ?
O11 S2 C39 F5 52(4) . . . . ?
O12 S2 C39 F5 -80(3) . . . . ?
O10 S2 C39 F5 172(3) . . . . ?

loop_
_platon_squeeze_void_nr
_platon_squeeze_void_average_x
_platon_squeeze_void_average_y
_platon_squeeze_void_average_z
_platon_squeeze_void_volume
_platon_squeeze_void_count_electrons
_platon_squeeze_void_content
1 -0.009 0.000 0.000 1098 309 ' '
2 0.009 0.000 0.500 357 169 ' '
3 0.015 0.500 0.500 1098 309 ' '
4 0.504 0.500 0.000 357 169 ' '
